data_7032187
loop_
_publ_author_name
'Dettenrieder, Nicole'
'Sch\"adle, Christoph'
'Maichle-M\"ossmer, C\"acilia'
'Anwander, Reiner'

_publ_section_title
;
 Reactivity of boryllithium with AlMe3, AlEt3, and GaMe3, including the
 synthesis of a lanthanum heterogallate complex.
;
_journal_issue 42
_journal_name_full 'Dalton transactions (Cambridge, England : 2003)'
_journal_page_first 15760
_journal_page_last 15770
_journal_paper_doi 10.1039/c4dt02155j
_journal_volume 43
_journal_year 2014
_chemical_formula_sum 'C41 H69 Al B Li N2 O3'
_chemical_formula_weight 682.71
_chemical_name_systematic
;
  ?
;
_space_group_IT_number 14
_symmetry_cell_setting monoclinic
_symmetry_space_group_name_Hall '-P 2yn'
_symmetry_space_group_name_H-M 'P 1 21/n 1'
_atom_sites_solution_hydrogens geom
_atom_sites_solution_primary direct
_atom_sites_solution_secondary difmap
_audit_creation_method SHELXL-97
_cell_angle_alpha 90.00
_cell_angle_beta 99.559(4)
_cell_angle_gamma 90.00
_cell_formula_units_Z 4
_cell_length_a 18.8493(11)
_cell_length_b 10.4332(4)
_cell_length_c 22.2694(12)
_cell_measurement_temperature 173(2)
_cell_volume 4318.7(4)
_computing_cell_refinement X-AREA
_computing_data_collection X-AREA
_computing_data_reduction X-AREA
_computing_structure_refinement 'SHELXL-97 (Sheldrick, 1997)'
_computing_structure_solution 'SHELXS-97 (Sheldrick, 1990)'
_diffrn_ambient_temperature 173(2)
_diffrn_measured_fraction_theta_full 0.998
_diffrn_measured_fraction_theta_max 0.998
_diffrn_measurement_device_type 'STOE IPDS IIT'
_diffrn_measurement_method phi-scans
_diffrn_radiation_monochromator graphite
_diffrn_radiation_source 'fine-focus sealed tube'
_diffrn_radiation_type MoK\a
_diffrn_radiation_wavelength 0.71073
_diffrn_reflns_av_R_equivalents 0.0848
_diffrn_reflns_av_sigmaI/netI 0.0379
_diffrn_reflns_limit_h_max 20
_diffrn_reflns_limit_h_min -20
_diffrn_reflns_limit_k_max 11
_diffrn_reflns_limit_k_min -11
_diffrn_reflns_limit_l_max 24
_diffrn_reflns_limit_l_min -24
_diffrn_reflns_number 43793
_diffrn_reflns_theta_full 23.26
_diffrn_reflns_theta_max 23.26
_diffrn_reflns_theta_min 2.94
_exptl_absorpt_coefficient_mu 0.082
_exptl_absorpt_correction_T_max 1.1921
_exptl_absorpt_correction_T_min 0.8619
_exptl_absorpt_correction_type multi-scan
_exptl_absorpt_process_details mulabs
_exptl_crystal_colour colourless
_exptl_crystal_density_diffrn 1.050
_exptl_crystal_density_method 'not measured'
_exptl_crystal_description block
_exptl_crystal_F_000 1496
_exptl_crystal_size_max 0.12
_exptl_crystal_size_mid 0.11
_exptl_crystal_size_min 0.08
_refine_diff_density_max 0.842
_refine_diff_density_min -0.625
_refine_diff_density_rms 0.059
_refine_ls_extinction_method none
_refine_ls_goodness_of_fit_ref 1.167
_refine_ls_hydrogen_treatment constr
_refine_ls_matrix_type full
_refine_ls_number_parameters 471
_refine_ls_number_reflns 6195
_refine_ls_number_restraints 593
_refine_ls_restrained_S_all 1.158
_refine_ls_R_factor_all 0.1255
_refine_ls_R_factor_gt 0.1068
_refine_ls_shift/su_max 0.002
_refine_ls_shift/su_mean 0.000
_refine_ls_structure_factor_coef Fsqd
_refine_ls_weighting_details 'calc w=1/[\s^2^(Fo^2^)+(0.0592P)^2^+11.2429P] where P=(Fo^2^+2Fc^2^)/3'
_refine_ls_weighting_scheme calc
_refine_ls_wR_factor_gt 0.2254
_refine_ls_wR_factor_ref 0.2362
_reflns_number_gt 5062
_reflns_number_total 6195
_reflns_threshold_expression >2sigma(I)
_cod_data_source_file c4dt02155j2.cif
_cod_data_source_block mulnd171
_cod_depositor_comments 'Adding full bibliography for 7032187--7032192.cif.'
_cod_original_sg_symbol_H-M P21/n
_cod_database_code 7032187

loop_
_symmetry_equiv_pos_as_xyz
'x, y, z'
'-x+1/2, y+1/2, -z+1/2'
'-x, -y, -z'
'x-1/2, -y-1/2, z-1/2'

loop_
_atom_site_label
_atom_site_type_symbol
_atom_site_fract_x
_atom_site_fract_y
_atom_site_fract_z
_atom_site_U_iso_or_equiv
_atom_site_adp_type
_atom_site_occupancy
_atom_site_symmetry_multiplicity
_atom_site_calc_flag
_atom_site_refinement_flags
_atom_site_disorder_assembly
_atom_site_disorder_group
C1 C 0.3197(2) 0.2712(5) 0.1871(2) 0.0458(12) Uani 1 1 d U . .
H1 H 0.2771 0.2642 0.1578 0.055 Uiso 1 1 calc R . .
C2 C 0.3258(2) 0.2412(5) 0.2461(2) 0.0437(12) Uani 1 1 d U . .
H2 H 0.2882 0.2091 0.2656 0.052 Uiso 1 1 calc R . .
C3 C 0.4165(2) 0.2376(4) 0.33800(18) 0.0312(9) Uani 1 1 d U . .
C4 C 0.4293(2) 0.1111(4) 0.3569(2) 0.0397(11) Uani 1 1 d U . .
C5 C 0.4440(3) 0.0876(5) 0.4196(2) 0.0544(13) Uani 1 1 d U . .
H5 H 0.4525 0.0021 0.4338 0.065 Uiso 1 1 calc R . .
C6 C 0.4464(3) 0.1845(6) 0.4608(2) 0.0617(15) Uani 1 1 d U . .
H6 H 0.4558 0.1659 0.5032 0.074 Uiso 1 1 calc R . .
C7 C 0.4351(3) 0.3087(5) 0.4415(2) 0.0540(13) Uani 1 1 d U . .
H7 H 0.4378 0.3755 0.4708 0.065 Uiso 1 1 calc R . .
C8 C 0.4199(2) 0.3389(5) 0.37981(19) 0.0381(10) Uani 1 1 d U . .
C9 C 0.4270(3) 0.0012(5) 0.3127(2) 0.0515(13) Uani 1 1 d U . .
H9 H 0.4256 0.0384 0.2712 0.062 Uiso 1 1 calc R . .
C10 C 0.4933(3) -0.0850(5) 0.3260(3) 0.0684(17) Uani 1 1 d U . .
H10A H 0.5368 -0.0330 0.3273 0.103 Uiso 1 1 calc R . .
H10B H 0.4913 -0.1497 0.2939 0.103 Uiso 1 1 calc R . .
H10C H 0.4942 -0.1276 0.3653 0.103 Uiso 1 1 calc R . .
C11 C 0.3583(3) -0.0793(6) 0.3115(3) 0.0750(18) Uani 1 1 d U . .
H11A H 0.3575 -0.1150 0.3521 0.112 Uiso 1 1 calc R . .
H11B H 0.3577 -0.1493 0.2821 0.112 Uiso 1 1 calc R . .
H11C H 0.3159 -0.0248 0.2996 0.112 Uiso 1 1 calc R . .
C12 C 0.4050(3) 0.4761(5) 0.3591(2) 0.0470(12) Uani 1 1 d U . .
H12 H 0.4219 0.4859 0.3191 0.056 Uiso 1 1 calc R . .
C13 C 0.3244(3) 0.5022(6) 0.3482(3) 0.0791(19) Uani 1 1 d U . .
H13A H 0.3004 0.4446 0.3165 0.119 Uiso 1 1 calc R . .
H13B H 0.3155 0.5914 0.3352 0.119 Uiso 1 1 calc R . .
H13C H 0.3053 0.4876 0.3860 0.119 Uiso 1 1 calc R . .
C14 C 0.4446(3) 0.5752(5) 0.4023(3) 0.0685(16) Uani 1 1 d U . .
H14A H 0.4257 0.5743 0.4407 0.103 Uiso 1 1 calc R . .
H14B H 0.4376 0.6604 0.3837 0.103 Uiso 1 1 calc R . .
H14C H 0.4960 0.5548 0.4102 0.103 Uiso 1 1 calc R . .
C15 C 0.3946(2) 0.3522(5) 0.11554(19) 0.0377(10) Uani 1 1 d U . .
C16 C 0.4164(2) 0.2595(5) 0.0768(2) 0.0476(12) Uani 1 1 d U . .
C17 C 0.4259(3) 0.3003(7) 0.0185(2) 0.0617(15) Uani 1 1 d U . .
H17 H 0.4400 0.2402 -0.0093 0.074 Uiso 1 1 calc R . .
C18 C 0.4150(3) 0.4270(7) 0.0013(2) 0.0705(17) Uani 1 1 d U . .
H18 H 0.4231 0.4536 -0.0379 0.085 Uiso 1 1 calc R . .
C19 C 0.3927(3) 0.5151(6) 0.0401(2) 0.0668(16) Uani 1 1 d U . .
H19 H 0.3847 0.6014 0.0271 0.080 Uiso 1 1 calc R . .
C20 C 0.3817(3) 0.4801(5) 0.0982(2) 0.0511(12) Uani 1 1 d U . .
C21 C 0.4288(3) 0.1216(6) 0.0961(3) 0.0668(15) Uani 1 1 d U . .
H21 H 0.4261 0.1162 0.1405 0.080 Uiso 1 1 calc R . .
C22 C 0.5022(4) 0.0729(8) 0.0875(4) 0.113(3) Uani 1 1 d U . .
H22A H 0.5078 0.0834 0.0448 0.169 Uiso 1 1 calc R . .
H22B H 0.5065 -0.0181 0.0985 0.169 Uiso 1 1 calc R . .
H22C H 0.5396 0.1217 0.1136 0.169 Uiso 1 1 calc R . .
C23 C 0.3716(4) 0.0328(8) 0.0625(5) 0.128(3) Uani 1 1 d U . .
H23A H 0.3240 0.0603 0.0698 0.192 Uiso 1 1 calc R . .
H23B H 0.3808 -0.0551 0.0773 0.192 Uiso 1 1 calc R . .
H23C H 0.3731 0.0360 0.0187 0.192 Uiso 1 1 calc R . .
C24 C 0.3552(4) 0.5790(5) 0.1409(3) 0.0707(17) Uani 1 1 d U . .
H24 H 0.3415 0.5308 0.1761 0.085 Uiso 1 1 calc R . .
C25 C 0.4170(4) 0.6673(8) 0.1660(4) 0.124(3) Uani 1 1 d U . .
H25A H 0.4357 0.7081 0.1322 0.186 Uiso 1 1 calc R . .
H25B H 0.4554 0.6174 0.1905 0.186 Uiso 1 1 calc R . .
H25C H 0.4000 0.7333 0.1914 0.186 Uiso 1 1 calc R . .
C26 C 0.2907(4) 0.6532(7) 0.1122(3) 0.087(2) Uani 1 1 d U . .
H26A H 0.3027 0.7038 0.0782 0.131 Uiso 1 1 calc R . .
H26B H 0.2755 0.7108 0.1424 0.131 Uiso 1 1 calc R . .
H26C H 0.2515 0.5939 0.0971 0.131 Uiso 1 1 calc R . .
C27 C 0.5852(2) 0.4851(5) 0.3044(2) 0.0439(11) Uani 1 1 d U . .
H27A H 0.5836 0.4477 0.3445 0.066 Uiso 1 1 calc R . .
H27B H 0.5528 0.5592 0.2981 0.066 Uiso 1 1 calc R . .
H27C H 0.6344 0.5127 0.3023 0.066 Uiso 1 1 calc R . .
C28 C 0.6097(3) 0.1892(5) 0.2590(3) 0.0565(14) Uani 1 1 d U . .
H28A H 0.6011 0.1311 0.2240 0.085 Uiso 1 1 calc R . .
H28B H 0.5941 0.1480 0.2942 0.085 Uiso 1 1 calc R . .
H28C H 0.6611 0.2091 0.2687 0.085 Uiso 1 1 calc R . .
C29 C 0.5792(3) 0.4237(6) 0.1610(2) 0.0548(14) Uani 1 1 d U . .
H29A H 0.6285 0.4567 0.1687 0.082 Uiso 1 1 calc R . .
H29B H 0.5460 0.4933 0.1461 0.082 Uiso 1 1 calc R . .
H29C H 0.5754 0.3557 0.1302 0.082 Uiso 1 1 calc R . .
C30 C 0.7748(4) 0.3918(8) 0.2586(3) 0.0923(11) Uani 1 1 d U A .
H30A H 0.7843 0.4836 0.2521 0.111 Uiso 1 1 calc R . .
H30B H 0.7284 0.3683 0.2332 0.111 Uiso 1 1 calc R . .
C31 C 0.8341(4) 0.3114(8) 0.2424(3) 0.0923(11) Uani 1 1 d U . .
H31A H 0.8160 0.2263 0.2273 0.111 Uiso 1 1 calc R . .
H31B H 0.8573 0.3537 0.2109 0.111 Uiso 1 1 calc R . .
C32 C 0.8835(4) 0.3001(8) 0.2991(3) 0.0923(11) Uani 1 1 d U . .
H32A H 0.9159 0.3753 0.3059 0.111 Uiso 1 1 calc R . .
H32B H 0.9129 0.2212 0.2999 0.111 Uiso 1 1 calc R . .
C33 C 0.8358(4) 0.2944(8) 0.3447(3) 0.0923(11) Uani 1 1 d U A .
H33A H 0.8227 0.2044 0.3517 0.111 Uiso 1 1 calc R . .
H33B H 0.8601 0.3310 0.3838 0.111 Uiso 1 1 calc R . .
C34 C 0.7880(5) 0.6432(9) 0.4007(4) 0.111(2) Uani 1 1 d U A .
H34A H 0.7913 0.6461 0.3568 0.133 Uiso 1 1 calc R . .
H34B H 0.8353 0.6177 0.4239 0.133 Uiso 1 1 calc R . .
C35 C 0.7638(5) 0.7730(10) 0.4227(5) 0.131(2) Uani 1 1 d U . .
H35A H 0.7979 0.8033 0.4585 0.157 Uiso 1 1 calc R . .
H35B H 0.7610 0.8380 0.3900 0.157 Uiso 1 1 calc R . .
C36 C 0.6927(6) 0.7513(10) 0.4390(5) 0.132(2) Uani 1 1 d U . .
H36A H 0.6860 0.8034 0.4747 0.158 Uiso 1 1 calc R . .
H36B H 0.6541 0.7722 0.4045 0.158 Uiso 1 1 calc R . .
C37 C 0.6930(5) 0.6199(9) 0.4526(4) 0.110(2) Uani 1 1 d U A .
H37A H 0.6432 0.5861 0.4466 0.132 Uiso 1 1 calc R . .
H37B H 0.7156 0.6048 0.4954 0.132 Uiso 1 1 calc R . .
O3 O 0.6821(2) 0.2876(5) 0.42388(19) 0.0820(13) Uani 1 1 d DU . .
C38A C 0.7211(7) 0.2829(14) 0.4855(5) 0.092(3) Uani 0.543(7) 1 d PDU A 1
H38A H 0.7731 0.2716 0.4846 0.111 Uiso 0.543(7) 1 calc PR A 1
H38B H 0.7148 0.3649 0.5064 0.111 Uiso 0.543(7) 1 calc PR A 1
C39A C 0.6977(7) 0.1859(14) 0.5167(6) 0.089(3) Uani 0.543(7) 1 d PDU A 1
H39A H 0.7298 0.1108 0.5170 0.107 Uiso 0.543(7) 1 calc PR A 1
H39B H 0.6968 0.2120 0.5593 0.107 Uiso 0.543(7) 1 calc PR A 1
C40A C 0.6338(7) 0.1578(14) 0.4897(6) 0.089(2) Uani 0.543(7) 1 d PDU A 1
H40A H 0.5992 0.1664 0.5184 0.107 Uiso 0.543(7) 1 calc PR A 1
H40B H 0.6323 0.0682 0.4749 0.107 Uiso 0.543(7) 1 calc PR A 1
C41A C 0.6150(6) 0.2438(14) 0.4396(6) 0.084(3) Uani 0.543(7) 1 d PDU A 1
H41A H 0.5868 0.3169 0.4514 0.101 Uiso 0.543(7) 1 calc PR A 1
H41B H 0.5860 0.1992 0.4047 0.101 Uiso 0.543(7) 1 calc PR A 1
C38B C 0.7386(7) 0.2033(15) 0.4502(8) 0.090(3) Uani 0.457(7) 1 d PDU A 2
H38C H 0.7555 0.1516 0.4181 0.108 Uiso 0.457(7) 1 calc PR A 2
H38D H 0.7798 0.2532 0.4718 0.108 Uiso 0.457(7) 1 calc PR A 2
C39B C 0.7106(8) 0.1231(16) 0.4912(7) 0.092(2) Uani 0.457(7) 1 d PDU A 2
H39C H 0.7432 0.0508 0.5052 0.111 Uiso 0.457(7) 1 calc PR A 2
H39D H 0.6992 0.1708 0.5268 0.111 Uiso 0.457(7) 1 calc PR A 2
C40B C 0.6543(9) 0.0864(14) 0.4562(8) 0.094(3) Uani 0.457(7) 1 d PDU A 2
H40C H 0.6165 0.0640 0.4803 0.113 Uiso 0.457(7) 1 calc PR A 2
H40D H 0.6651 0.0093 0.4333 0.113 Uiso 0.457(7) 1 calc PR A 2
C41B C 0.6309(8) 0.1831(14) 0.4166(7) 0.090(3) Uani 0.457(7) 1 d PDU A 2
H41C H 0.5836 0.2143 0.4242 0.108 Uiso 0.457(7) 1 calc PR A 2
H41D H 0.6248 0.1506 0.3743 0.108 Uiso 0.457(7) 1 calc PR A 2
Al1 Al 0.55361(7) 0.35225(13) 0.23885(6) 0.0328(3) Uani 1 1 d U . .
B1 B 0.4397(3) 0.3115(5) 0.2307(2) 0.0297(10) Uani 1 1 d U . .
N1 N 0.38595(18) 0.3144(4) 0.17568(15) 0.0342(8) Uani 1 1 d U . .
N2 N 0.39609(17) 0.2644(3) 0.27438(15) 0.0309(8) Uani 1 1 d U . .
Li1 Li 0.6960(5) 0.4097(11) 0.3642(5) 0.074(2) Uani 1 1 d U A .
O1 O 0.77248(19) 0.3678(4) 0.32132(18) 0.0692(11) Uani 1 1 d U . .
O2 O 0.7336(2) 0.5587(5) 0.4118(2) 0.0828(13) Uani 1 1 d U . .

loop_
_atom_site_aniso_label
_atom_site_aniso_U_11
_atom_site_aniso_U_22
_atom_site_aniso_U_33
_atom_site_aniso_U_23
_atom_site_aniso_U_13
_atom_site_aniso_U_12
C1 0.027(2) 0.069(3) 0.040(3) 0.007(2) 0.0001(19) -0.006(2)
C2 0.029(2) 0.063(3) 0.039(3) 0.009(2) 0.0079(19) -0.007(2)
C3 0.026(2) 0.039(2) 0.030(2) 0.0080(18) 0.0096(17) 0.0008(19)
C4 0.037(2) 0.038(2) 0.046(3) 0.006(2) 0.013(2) -0.001(2)
C5 0.065(3) 0.050(3) 0.051(3) 0.026(2) 0.016(3) 0.011(3)
C6 0.080(4) 0.074(4) 0.031(3) 0.017(3) 0.010(3) 0.015(3)
C7 0.066(3) 0.060(3) 0.035(3) -0.002(2) 0.006(2) 0.010(3)
C8 0.037(2) 0.045(3) 0.033(2) 0.003(2) 0.0084(19) 0.004(2)
C9 0.057(3) 0.039(3) 0.061(3) 0.006(2) 0.020(3) 0.000(2)
C10 0.059(3) 0.044(3) 0.109(5) -0.003(3) 0.034(3) -0.002(3)
C11 0.060(3) 0.057(4) 0.109(5) -0.015(4) 0.017(3) -0.010(3)
C12 0.059(3) 0.041(3) 0.042(3) 0.000(2) 0.010(2) 0.007(2)
C13 0.068(4) 0.062(4) 0.104(5) 0.011(4) 0.006(3) 0.025(3)
C14 0.088(4) 0.048(3) 0.071(4) -0.011(3) 0.018(3) 0.005(3)
C15 0.032(2) 0.055(3) 0.025(2) 0.002(2) 0.0011(18) -0.010(2)
C16 0.036(3) 0.073(3) 0.033(2) 0.000(2) 0.003(2) 0.000(2)
C17 0.039(3) 0.115(4) 0.031(3) -0.007(3) 0.006(2) 0.000(3)
C18 0.058(3) 0.121(5) 0.033(3) 0.023(3) 0.010(2) -0.020(4)
C19 0.076(4) 0.079(4) 0.042(3) 0.018(3) 0.000(3) -0.019(3)
C20 0.059(3) 0.057(3) 0.035(3) 0.008(2) -0.001(2) -0.012(2)
C21 0.076(4) 0.076(4) 0.049(3) -0.009(3) 0.009(3) 0.022(3)
C22 0.081(4) 0.100(6) 0.150(8) -0.032(6) -0.003(5) 0.033(4)
C23 0.090(5) 0.082(5) 0.203(10) 0.017(6) -0.006(6) -0.011(4)
C24 0.119(5) 0.046(3) 0.044(3) 0.006(3) 0.003(3) 0.002(3)
C25 0.098(5) 0.098(6) 0.159(8) -0.062(6) -0.027(5) 0.016(5)
C26 0.082(4) 0.092(5) 0.088(5) 0.000(4) 0.016(4) 0.008(4)
C27 0.039(3) 0.050(3) 0.041(3) 0.003(2) 0.003(2) -0.010(2)
C28 0.042(3) 0.044(3) 0.084(4) 0.006(3) 0.013(3) 0.002(2)
C29 0.046(3) 0.083(4) 0.038(3) 0.010(3) 0.013(2) -0.011(3)
C30 0.067(2) 0.108(3) 0.103(3) 0.000(2) 0.0199(18) 0.019(2)
C31 0.067(2) 0.108(3) 0.103(3) 0.000(2) 0.0199(18) 0.019(2)
C32 0.067(2) 0.108(3) 0.103(3) 0.000(2) 0.0199(18) 0.019(2)
C33 0.067(2) 0.108(3) 0.103(3) 0.000(2) 0.0199(18) 0.019(2)
C34 0.100(4) 0.124(4) 0.115(4) 0.013(3) 0.032(3) -0.023(3)
C35 0.136(4) 0.132(4) 0.127(4) -0.010(3) 0.032(3) -0.031(3)
C36 0.136(4) 0.136(4) 0.128(4) -0.004(3) 0.035(3) -0.001(3)
C37 0.104(4) 0.123(4) 0.108(4) -0.014(3) 0.030(3) -0.010(3)
O3 0.065(3) 0.104(3) 0.072(3) 0.038(2) -0.004(2) -0.016(2)
C38A 0.092(4) 0.093(4) 0.089(4) 0.007(3) 0.004(3) -0.008(3)
C39A 0.097(4) 0.091(4) 0.078(4) 0.009(3) 0.010(3) 0.001(3)
C40A 0.092(3) 0.090(4) 0.087(4) 0.015(3) 0.018(3) -0.003(3)
C41A 0.080(4) 0.091(4) 0.084(4) 0.013(3) 0.019(3) -0.002(4)
C38B 0.086(4) 0.095(4) 0.091(4) 0.016(4) 0.016(3) 0.003(3)
C39B 0.093(4) 0.092(4) 0.091(4) 0.017(3) 0.014(3) 0.002(3)
C40B 0.099(4) 0.088(4) 0.096(4) 0.009(3) 0.016(3) -0.005(3)
C41B 0.093(4) 0.090(4) 0.086(4) 0.006(3) 0.010(3) -0.011(3)
Al1 0.0288(7) 0.0384(7) 0.0314(7) 0.0056(6) 0.0058(5) -0.0035(6)
B1 0.032(2) 0.028(3) 0.029(2) 0.002(2) 0.0067(19) 0.001(2)
N1 0.0296(18) 0.046(2) 0.0271(18) 0.0035(16) 0.0041(14) -0.0034(16)
N2 0.0271(17) 0.039(2) 0.0263(17) 0.0038(15) 0.0052(14) -0.0001(16)
Li1 0.061(6) 0.080(6) 0.086(6) 0.019(4) 0.025(5) 0.007(4)
O1 0.050(2) 0.087(3) 0.070(2) 0.010(2) 0.0102(18) 0.017(2)
O2 0.054(2) 0.115(3) 0.084(3) -0.005(3) 0.026(2) -0.023(2)

loop_
_atom_type_symbol
_atom_type_description
_atom_type_scat_dispersion_real
_atom_type_scat_dispersion_imag
_atom_type_scat_source
C C 0.0033 0.0016 'International Tables Vol C Tables 4.2.6.8 and 6.1.1.4'
H H 0.0000 0.0000 'International Tables Vol C Tables 4.2.6.8 and 6.1.1.4'
Al Al 0.0645 0.0514 'International Tables Vol C Tables 4.2.6.8 and 6.1.1.4'
B B 0.0013 0.0007 'International Tables Vol C Tables 4.2.6.8 and 6.1.1.4'
N N 0.0061 0.0033 'International Tables Vol C Tables 4.2.6.8 and 6.1.1.4'
Li Li -0.0003 0.0001 'International Tables Vol C Tables 4.2.6.8 and 6.1.1.4'
O O 0.0106 0.0060 'International Tables Vol C Tables 4.2.6.8 and 6.1.1.4'

loop_
_geom_angle_atom_site_label_1
_geom_angle_atom_site_label_2
_geom_angle_atom_site_label_3
_geom_angle
C2 C1 N1 108.8(4)
C1 C2 N2 108.9(4)
C4 C3 C8 121.7(4)
C4 C3 N2 119.3(4)
C8 C3 N2 118.9(4)
C3 C4 C5 117.6(4)
C3 C4 C9 122.5(4)
C5 C4 C9 119.8(4)
C6 C5 C4 121.4(5)
C5 C6 C7 120.3(5)
C6 C7 C8 121.3(5)
C7 C8 C3 117.6(4)
C7 C8 C12 120.7(4)
C3 C8 C12 121.6(4)
C4 C9 C10 112.8(5)
C4 C9 C11 111.0(4)
C10 C9 C11 109.9(4)
C8 C12 C14 113.8(4)
C8 C12 C13 110.4(4)
C14 C12 C13 110.5(5)
C20 C15 C16 122.9(4)
C20 C15 N1 118.7(4)
C16 C15 N1 118.5(4)
C15 C16 C17 117.0(5)
C15 C16 C21 122.0(4)
C17 C16 C21 121.0(5)
C18 C17 C16 120.7(5)
C19 C18 C17 120.7(5)
C18 C19 C20 121.2(6)
C19 C20 C15 117.5(5)
C19 C20 C24 120.7(5)
C15 C20 C24 121.8(4)
C16 C21 C22 112.7(6)
C16 C21 C23 112.1(5)
C22 C21 C23 108.7(6)
C26 C24 C25 111.4(6)
C26 C24 C20 114.0(5)
C25 C24 C20 109.0(6)
O1 C30 C31 106.6(6)
C32 C31 C30 103.6(6)
C31 C32 C33 103.2(6)
O1 C33 C32 107.1(6)
O2 C34 C35 103.4(7)
C36 C35 C34 106.0(8)
C37 C36 C35 103.6(9)
C36 C37 O2 106.3(8)
C38B O3 C41A 109.2(8)
C38B O3 C41B 91.1(9)
C41A O3 C41B 36.2(8)
C38B O3 C38A 50.4(8)
C41A O3 C38A 95.0(8)
C41B O3 C38A 107.8(8)
C38B O3 Li1 121.4(7)
C41A O3 Li1 128.0(6)
C41B O3 Li1 126.6(7)
C38A O3 Li1 125.5(7)
C39A C38A O3 110.9(9)
C40A C39A C38A 107.1(10)
C39A C40A C41A 108.2(10)
C40A C41A O3 106.0(8)
C39B C38B O3 107.3(10)
C39B C38B C40B 38.2(7)
O3 C38B C40B 81.8(7)
C40B C39B C38B 98.4(12)
C39B C40B C41B 108.8(12)
C39B C40B C38B 43.4(7)
C41B C40B C38B 71.6(9)
C40B C41B O3 110.3(10)
C28 Al1 C29 108.2(2)
C28 Al1 C27 109.6(2)
C29 Al1 C27 106.4(2)
C28 Al1 B1 109.2(2)
C29 Al1 B1 112.0(2)
C27 Al1 B1 111.26(19)
N1 B1 N2 100.3(3)
N1 B1 Al1 127.5(3)
N2 B1 Al1 132.0(3)
C1 N1 C15 120.4(3)
C1 N1 B1 111.1(3)
C15 N1 B1 128.5(3)
C2 N2 C3 119.5(3)
C2 N2 B1 110.9(3)
C3 N2 B1 129.6(3)
O3 Li1 O1 113.8(6)
O3 Li1 O2 103.7(6)
O1 Li1 O2 102.6(5)
C30 O1 C33 106.8(5)
C30 O1 Li1 126.8(5)
C33 O1 Li1 126.2(5)
C34 O2 C37 108.3(6)
C34 O2 Li1 128.0(5)
C37 O2 Li1 121.2(5)

loop_
_geom_bond_atom_site_label_1
_geom_bond_atom_site_label_2
_geom_bond_distance
C1 C2 1.336(6)
C1 N1 1.391(5)
C2 N2 1.391(5)
C3 C4 1.394(6)
C3 C8 1.403(6)
C3 N2 1.433(5)
C4 C5 1.399(7)
C4 C9 1.507(7)
C5 C6 1.361(8)
C6 C7 1.371(8)
C7 C8 1.393(6)
C8 C12 1.515(7)
C9 C10 1.528(7)
C9 C11 1.540(7)
C12 C14 1.520(7)
C12 C13 1.523(7)
C15 C20 1.399(7)
C15 C16 1.402(7)
C15 N1 1.431(5)
C16 C17 1.405(7)
C16 C21 1.509(8)
C17 C18 1.382(9)
C18 C19 1.375(9)
C19 C20 1.392(7)
C20 C24 1.543(8)
C21 C22 1.515(9)
C21 C23 1.521(10)
C24 C26 1.493(9)
C24 C25 1.517(10)
C27 Al1 2.030(5)
C28 Al1 2.014(5)
C29 Al1 2.018(5)
C30 O1 1.427(8)
C30 C31 1.488(9)
C31 C32 1.445(9)
C32 C33 1.465(9)
C33 O1 1.441(7)
C34 O2 1.406(8)
C34 C35 1.536(12)
C35 C36 1.462(12)
C36 C37 1.403(12)
C37 O2 1.433(9)
O3 C38B 1.431(12)
O3 C41A 1.440(10)
O3 C41B 1.447(12)
O3 C38A 1.447(11)
O3 Li1 1.890(11)
C38A C39A 1.343(12)
C39A C40A 1.288(14)
C40A C41A 1.430(12)
C38B C39B 1.405(13)
C38B C40B 2.025(18)
C39B C40B 1.267(15)
C40B C41B 1.364(13)
Al1 B1 2.167(5)
B1 N1 1.454(6)
B1 N2 1.459(6)
Li1 O1 1.907(11)
Li1 O2 1.947(13)
